data_7113831
loop_
_publ_author_name
'Sessler, Jonathan L.'
'Callaway, Wyeth'
'Dudek, Stephen P.'
'Date, Richard W.'
'Lynch, Vincent'
'Bruce, Duncan W.'

_publ_section_title
;
 The first liquid-crystalline, expanded porphyrins
;
_journal_coden_ASTM CHCOFS
_journal_issue 19
_journal_name_full
;
 Chemical Communications (Cambridge, United Kingdom)
;
_journal_page_first 2422
_journal_page_last 2423
_journal_paper_doi 10.1039/b307901p
_journal_year 2003
_chemical_formula_sum 'C34 H44 N12 O10'
_chemical_formula_weight 780.82
_space_group_IT_number 14
_symmetry_cell_setting monoclinic
_symmetry_space_group_name_Hall '-P 2yn'
_symmetry_space_group_name_H-M 'P 1 21/n 1'
_atom_sites_solution_hydrogens geom
_atom_sites_solution_primary direct
_atom_sites_solution_secondary difmap
_audit_creation_method SHELXL-97
_cell_angle_alpha 90.00
_cell_angle_beta 90.1340(8)
_cell_angle_gamma 90.00
_cell_formula_units_Z 2
_cell_length_a 7.4409(1)
_cell_length_b 13.4669(2)
_cell_length_c 19.1745(4)
_cell_measurement_temperature 293(2)
_cell_volume 1921.39(6)
_computing_structure_refinement 'SHELXL-97 (Sheldrick, 1997)'
_computing_structure_solution 'SHELXS-97 (Sheldrick, 1990)'
_diffrn_ambient_temperature 293(2)
_diffrn_measured_fraction_theta_full 0.993
_diffrn_measured_fraction_theta_max 0.993
_diffrn_measurement_device_type 'Nonius Kappa CCD'
_diffrn_measurement_method \w-scans
_diffrn_radiation_monochromator graphite
_diffrn_radiation_source 'fine-focus sealed tube'
_diffrn_radiation_type MoK\a
_diffrn_radiation_wavelength 0.71073
_diffrn_reflns_av_R_equivalents 0.0264
_diffrn_reflns_av_sigmaI/netI 0.0432
_diffrn_reflns_limit_h_max 9
_diffrn_reflns_limit_h_min -9
_diffrn_reflns_limit_k_max 17
_diffrn_reflns_limit_k_min -17
_diffrn_reflns_limit_l_max 24
_diffrn_reflns_limit_l_min -24
_diffrn_reflns_number 8262
_diffrn_reflns_theta_full 27.47
_diffrn_reflns_theta_max 27.47
_diffrn_reflns_theta_min 2.93
_exptl_absorpt_coefficient_mu 0.102
_exptl_absorpt_correction_type none
_exptl_crystal_colour black
_exptl_crystal_density_diffrn 1.350
_exptl_crystal_density_method 'not measured'
_exptl_crystal_description 'long needles'
_exptl_crystal_F_000 824
_exptl_crystal_size_max 0.41
_exptl_crystal_size_mid 0.11
_exptl_crystal_size_min 0.09
_refine_diff_density_max 0.644
_refine_diff_density_min -0.461
_refine_diff_density_rms 0.062
_refine_ls_extinction_coef 0.0101(16)
_refine_ls_extinction_expression Fc^*^=kFc[1+0.001xFc^2^\l^3^/sin(2\q)]^-1/4^
_refine_ls_extinction_method SHELXL
_refine_ls_goodness_of_fit_ref 1.333
_refine_ls_hydrogen_treatment mixed
_refine_ls_matrix_type full
_refine_ls_number_parameters 266
_refine_ls_number_reflns 4363
_refine_ls_number_restraints 0
_refine_ls_restrained_S_all 1.333
_refine_ls_R_factor_all 0.1008
_refine_ls_R_factor_gt 0.0654
_refine_ls_shift/su_max 0.023
_refine_ls_shift/su_mean 0.003
_refine_ls_structure_factor_coef Fsqd
_refine_ls_weighting_details 'calc w=1/[\s^2^(Fo^2^)+(0.0407P)^2^+1.0354P] where P=(Fo^2^+2Fc^2^)/3'
_refine_ls_weighting_scheme calc
_refine_ls_wR_factor_gt 0.1412
_refine_ls_wR_factor_ref 0.1528
_reflns_number_gt 3055
_reflns_number_total 4363
_reflns_threshold_expression >2sigma(I)
_cod_duplicate_entry 7104823
_cod_data_source_file b307901p.txt
_cod_data_source_block aza
_cod_depositor_comments
;
The following automatic conversions were performed:

'_symmetry_cell_setting' value 'Monoclinic' changed to 'monoclinic'
according to
/usr/data/users/saulius/automatic-downloads/retrospective/RSC/lib/dictionaries/cif_core.dic
dictionary named 'cif_core.dic' version 2.4.2 from 2011-04-26.

Automatic conversion script
Id: cif_fix_values 2281 2013-09-26 08:29:07Z andrius 
;
_cod_original_sg_symbol_H-M P21/n
_cod_database_code 7113831

loop_
_symmetry_equiv_pos_as_xyz
'x, y, z'
'-x+1/2, y+1/2, -z+1/2'
'-x, -y, -z'
'x-1/2, -y-1/2, z-1/2'

loop_
_atom_site_label
_atom_site_type_symbol
_atom_site_fract_x
_atom_site_fract_y
_atom_site_fract_z
_atom_site_U_iso_or_equiv
_atom_site_adp_type
_atom_site_occupancy
_atom_site_symmetry_multiplicity
_atom_site_calc_flag
_atom_site_refinement_flags
N1 N 0.2719(3) 0.62177(15) 0.73359(11) 0.0318(5) Uani 1 1 d .
C2 C 0.2834(3) 0.66965(17) 0.79608(12) 0.0330(5) Uani 1 1 d .
C3 C 0.1324(3) 0.64288(17) 0.83520(12) 0.0330(5) Uani 1 1 d .
C4 C 0.0292(3) 0.57847(18) 0.79460(13) 0.0334(6) Uani 1 1 d .
C5 C 0.1179(3) 0.56578(17) 0.73087(12) 0.0310(5) Uani 1 1 d .
C6 C 0.0627(3) 0.50435(17) 0.67476(12) 0.0315(5) Uani 1 1 d .
H6 H -0.0491 0.4692 0.6787 0.038 Uiso 1 1 d R
N7 N 0.1555(3) 0.49390(14) 0.61832(10) 0.0313(5) Uani 1 1 d .
N8 N 0.0778(3) 0.42603(15) 0.57175(10) 0.0323(5) Uani 1 1 d .
C9 C 0.1758(3) 0.41142(17) 0.51755(12) 0.0305(5) Uani 1 1 d .
H9 H 0.2842 0.4494 0.5126 0.037 Uiso 1 1 d R
C10 C 0.1295(3) 0.34075(17) 0.46438(11) 0.0286(5) Uani 1 1 d .
N11 N 0.2373(3) 0.33241(16) 0.40727(10) 0.0325(5) Uani 1 1 d .
C12 C 0.1766(3) 0.25841(19) 0.36512(12) 0.0353(6) Uani 1 1 d .
C13 C 0.0248(3) 0.21646(18) 0.39693(12) 0.0337(6) Uani 1 1 d .
C14 C -0.0045(3) 0.26749(17) 0.45891(11) 0.0290(5) Uani 1 1 d .
C15 C 0.2550(4) 0.2310(2) 0.30018(14) 0.0421(6) Uani 1 1 d .
H15 H 0.1965 0.1805 0.2731 0.051 Uiso 1 1 d R
N16 N 0.4024(3) 0.27128(16) 0.27468(11) 0.0382(5) Uani 1 1 d .
N17 N 0.4368(3) 0.22939(18) 0.21007(12) 0.0495(6) Uani 1 1 d .
C18 C 0.5806(4) 0.2620(2) 0.18147(15) 0.0432(6) Uani 1 1 d .
H18 H 0.6009 0.2357 0.1356 0.052 Uiso 1 1 d R
O19 O 0.0977(2) 0.67859(13) 0.90095(9) 0.0427(5) Uani 1 1 d .
C20 C 0.1788(4) 0.6211(2) 0.95558(14) 0.0549(8) Uani 1 1 d .
H20A H 0.1491 0.6495 1.0000 0.082 Uiso 1 1 d R
H20B H 0.1362 0.5539 0.9536 0.082 Uiso 1 1 d R
H20C H 0.3068 0.6219 0.9495 0.082 Uiso 1 1 d R
O21 O -0.1261(2) 0.52892(15) 0.80818(10) 0.0511(5) Uani 1 1 d .
C22 C -0.2304(4) 0.5587(3) 0.86585(15) 0.0564(8) Uani 1 1 d .
H22A H -0.3354 0.5175 0.8687 0.085 Uiso 1 1 d R
H22B H -0.1607 0.5517 0.9078 0.085 Uiso 1 1 d R
H22C H -0.2660 0.6268 0.8604 0.085 Uiso 1 1 d R
O23 O -0.1310(2) 0.24245(12) 0.50777(8) 0.0339(4) Uani 1 1 d .
C24 C -0.2750(3) 0.3132(2) 0.51496(14) 0.0417(6) Uani 1 1 d .
H24A H -0.3574 0.2908 0.5500 0.063 Uiso 1 1 d R
H24B H -0.2264 0.3765 0.5283 0.063 Uiso 1 1 d R
H24C H -0.3370 0.3196 0.4712 0.063 Uiso 1 1 d R
O25 O -0.0615(2) 0.13514(14) 0.37130(10) 0.0486(5) Uani 1 1 d .
C26 C -0.2509(4) 0.1423(2) 0.36766(19) 0.0666(9) Uani 1 1 d .
H26C H -0.2930 0.2072 0.3801 0.100 Uiso 1 1 d R
H26A H -0.2985 0.0919 0.3979 0.100 Uiso 1 1 d R
H26B H -0.2853 0.1246 0.3210 0.100 Uiso 1 1 d R
O1A O 0.5151(3) 0.51970(14) 0.61979(9) 0.0408(5) Uani 1 1 d .
C2A C 0.5585(4) 0.4460(2) 0.67104(15) 0.0487(7) Uani 1 1 d .
H2AC H 0.4752 0.4521 0.7090 0.073 Uiso 1 1 d R
H2AA H 0.6779 0.4552 0.6890 0.073 Uiso 1 1 d R
H2AB H 0.5483 0.3803 0.6520 0.073 Uiso 1 1 d R
H11 H 0.327(4) 0.376(2) 0.3972(14) 0.044(8) Uiso 1 1 d .
H1 H 0.345(4) 0.622(2) 0.7026(14) 0.041(8) Uiso 1 1 d .
H1A H 0.400(4) 0.520(2) 0.6143(16) 0.061(10) Uiso 1 1 d .

loop_
_atom_site_aniso_label
_atom_site_aniso_U_11
_atom_site_aniso_U_22
_atom_site_aniso_U_33
_atom_site_aniso_U_23
_atom_site_aniso_U_13
_atom_site_aniso_U_12
N1 0.0310(11) 0.0321(11) 0.0322(11) -0.0022(9) 0.0069(9) -0.0014(9)
C2 0.0338(12) 0.0285(12) 0.0367(13) -0.0052(10) 0.0042(10) 0.0008(10)
C3 0.0346(13) 0.0283(12) 0.0360(13) -0.0036(10) 0.0049(10) 0.0028(10)
C4 0.0296(12) 0.0317(13) 0.0389(14) 0.0007(11) 0.0044(10) 0.0003(10)
C5 0.0288(12) 0.0290(12) 0.0351(13) 0.0019(10) -0.0010(10) -0.0003(10)
C6 0.0287(12) 0.0327(13) 0.0333(13) 0.0034(10) -0.0025(10) -0.0007(10)
N7 0.0328(10) 0.0296(11) 0.0314(10) -0.0005(8) -0.0078(9) -0.0017(8)
N8 0.0348(11) 0.0347(11) 0.0274(10) 0.0015(9) -0.0051(9) -0.0040(9)
C9 0.0307(12) 0.0280(12) 0.0329(13) 0.0056(10) -0.0080(10) -0.0023(10)
C10 0.0273(11) 0.0315(12) 0.0269(12) 0.0041(10) -0.0017(9) -0.0004(9)
N11 0.0290(10) 0.0356(12) 0.0329(11) 0.0015(9) 0.0010(9) -0.0036(9)
C12 0.0319(12) 0.0402(14) 0.0338(13) -0.0011(11) 0.0046(10) 0.0004(11)
C13 0.0348(13) 0.0325(13) 0.0339(13) -0.0031(10) 0.0010(10) -0.0029(10)
C14 0.0290(11) 0.0298(12) 0.0283(12) 0.0039(10) 0.0015(9) 0.0002(10)
C15 0.0434(15) 0.0432(15) 0.0398(14) -0.0091(12) 0.0051(12) -0.0045(12)
N16 0.0381(12) 0.0382(12) 0.0382(12) -0.0115(10) 0.0005(9) -0.0057(10)
N17 0.0521(14) 0.0548(15) 0.0417(13) -0.0183(11) 0.0100(11) -0.0117(12)
C18 0.0425(15) 0.0427(15) 0.0443(15) -0.0087(12) 0.0078(12) -0.0094(12)
O19 0.0478(10) 0.0436(11) 0.0368(10) -0.0108(8) 0.0117(8) 0.0003(8)
C20 0.0625(19) 0.066(2) 0.0359(15) -0.0073(14) -0.0018(13) -0.0086(16)
O21 0.0396(10) 0.0554(12) 0.0585(12) -0.0142(10) 0.0166(9) -0.0169(9)
C22 0.0360(15) 0.080(2) 0.0533(18) -0.0054(16) 0.0157(13) -0.0093(15)
O23 0.0374(9) 0.0336(9) 0.0309(9) 0.0047(7) 0.0085(7) -0.0036(7)
C24 0.0357(14) 0.0432(15) 0.0462(15) 0.0010(12) 0.0118(12) -0.0044(12)
O25 0.0475(11) 0.0433(11) 0.0551(12) -0.0176(9) 0.0040(9) -0.0116(9)
C26 0.060(2) 0.0481(18) 0.091(3) -0.0071(18) -0.0264(18) -0.0171(15)
O1A 0.0332(10) 0.0489(11) 0.0402(10) 0.0030(8) -0.0012(8) -0.0124(9)
C2A 0.0394(15) 0.0564(18) 0.0504(17) 0.0067(14) -0.0026(13) 0.0065(13)

loop_
_atom_type_symbol
_atom_type_description
_atom_type_scat_dispersion_real
_atom_type_scat_dispersion_imag
_atom_type_scat_source
C C 0.0033 0.0016 'International Tables Vol C Tables 4.2.6.8 and 6.1.1.4'
H H 0.0000 0.0000 'International Tables Vol C Tables 4.2.6.8 and 6.1.1.4'
N N 0.0061 0.0033 'International Tables Vol C Tables 4.2.6.8 and 6.1.1.4'
O O 0.0106 0.0060 'International Tables Vol C Tables 4.2.6.8 and 6.1.1.4'

loop_
_geom_angle_atom_site_label_1
_geom_angle_atom_site_label_2
_geom_angle_atom_site_label_3
_geom_angle
_geom_angle_site_symmetry_1
_geom_angle_site_symmetry_3
C2 N1 C5 110.1(2) . .
C2 N1 H1 127(2) . .
C5 N1 H1 123(2) . .
N1 C2 C3 107.5(2) . .
N1 C2 C18 127.6(2) . 3_666
C3 C2 C18 124.9(2) . 3_666
O19 C3 C4 128.7(2) . .
O19 C3 C2 123.7(2) . .
C4 C3 C2 107.6(2) . .
O21 C4 C3 131.7(2) . .
O21 C4 C5 120.6(2) . .
C3 C4 C5 107.6(2) . .
N1 C5 C4 107.2(2) . .
N1 C5 C6 126.2(2) . .
C4 C5 C6 126.6(2) . .
N7 C6 C5 123.0(2) . .
N7 C6 H6 118.5 . .
C5 C6 H6 118.5 . .
C6 N7 N8 112.57(19) . .
C9 N8 N7 112.39(19) . .
N8 C9 C10 122.7(2) . .
N8 C9 H9 118.5 . .
C10 C9 H9 118.8 . .
N11 C10 C14 107.5(2) . .
N11 C10 C9 118.9(2) . .
C14 C10 C9 133.4(2) . .
C12 N11 C10 110.0(2) . .
C12 N11 H11 126.3(17) . .
C10 N11 H11 123.3(17) . .
N11 C12 C13 107.7(2) . .
N11 C12 C15 124.9(2) . .
C13 C12 C15 127.4(2) . .
O25 C13 C14 129.1(2) . .
O25 C13 C12 123.1(2) . .
C14 C13 C12 107.5(2) . .
O23 C14 C13 124.9(2) . .
O23 C14 C10 127.5(2) . .
C13 C14 C10 107.3(2) . .
N16 C15 C12 124.1(2) . .
N16 C15 H15 117.8 . .
C12 C15 H15 118.1 . .
C15 N16 N17 108.7(2) . .
C18 N17 N16 113.5(2) . .
N17 C18 C2 133.0(3) . 3_666
N17 C18 H18 113.5 . .
C2 C18 H18 113.6 3_666 .
C3 O19 C20 113.7(2) . .
O19 C20 H20A 109.6 . .
O19 C20 H20B 110.0 . .
H20A C20 H20B 109.5 . .
O19 C20 H20C 108.8 . .
H20A C20 H20C 109.5 . .
H20B C20 H20C 109.5 . .
C4 O21 C22 118.7(2) . .
O21 C22 H22A 109.2 . .
O21 C22 H22B 109.4 . .
H22A C22 H22B 109.5 . .
O21 C22 H22C 109.8 . .
H22A C22 H22C 109.5 . .
H22B C22 H22C 109.5 . .
C14 O23 C24 114.49(17) . .
O23 C24 H24A 109.6 . .
O23 C24 H24B 109.4 . .
H24A C24 H24B 109.5 . .
O23 C24 H24C 109.4 . .
H24A C24 H24C 109.5 . .
H24B C24 H24C 109.5 . .
C13 O25 C26 115.7(2) . .
O25 C26 H26C 112.1 . .
O25 C26 H26A 107.0 . .
H26C C26 H26A 111.8 . .
O25 C26 H26B 107.0 . .
H26C C26 H26B 111.8 . .
H26A C26 H26B 106.8 . .
C2A O1A H1A 108(2) . .
O1A C2A H2AC 108.4 . .
O1A C2A H2AA 111.3 . .
H2AC C2A H2AA 108.4 . .
O1A C2A H2AB 111.2 . .
H2AC C2A H2AB 108.4 . .
H2AA C2A H2AB 109.1 . .

loop_
_geom_bond_atom_site_label_1
_geom_bond_atom_site_label_2
_geom_bond_distance
_geom_bond_site_symmetry_2
N1 C2 1.363(3) .
N1 C5 1.372(3) .
N1 H1 0.80(3) .
C2 C3 1.400(3) .
C2 C18 1.433(3) 3_666
C3 O19 1.374(3) .
C3 C4 1.395(3) .
C4 O21 1.360(3) .
C4 C5 1.401(3) .
C5 C6 1.417(3) .
C6 N7 1.293(3) .
C6 H6 0.9600 .
N7 N8 1.402(3) .
N8 C9 1.286(3) .
C9 C10 1.436(3) .
C9 H9 0.9600 .
C10 N11 1.364(3) .
C10 C14 1.406(3) .
N11 C12 1.360(3) .
N11 H11 0.91(3) .
C12 C13 1.403(3) .
C12 C15 1.425(3) .
C13 O25 1.361(3) .
C13 C14 1.391(3) .
C14 O23 1.372(3) .
C15 N16 1.318(3) .
C15 H15 0.9599 .
N16 N17 1.386(3) .
N17 C18 1.281(3) .
C18 C2 1.433(3) 3_666
C18 H18 0.9600 .
O19 C20 1.434(3) .
C20 H20A 0.9599 .
C20 H20B 0.9600 .
C20 H20C 0.9600 .
O21 C22 1.410(3) .
C22 H22A 0.9599 .
C22 H22B 0.9599 .
C22 H22C 0.9601 .
O23 C24 1.441(3) .
C24 H24A 0.9601 .
C24 H24B 0.9599 .
C24 H24C 0.9600 .
O25 C26 1.414(4) .
C26 H26C 0.9599 .
C26 H26A 0.9600 .
C26 H26B 0.9601 .
O1A C2A 1.433(3) .
O1A H1A 0.86(3) .
C2A H2AC 0.9600 .
C2A H2AA 0.9600 .
C2A H2AB 0.9600 .

loop_
_geom_hbond_atom_site_label_D
_geom_hbond_atom_site_label_H
_geom_hbond_atom_site_label_A
_geom_hbond_distance_DH
_geom_hbond_distance_HA
_geom_hbond_distance_DA
_geom_hbond_angle_DHA
_geom_hbond_site_symmetry_A
N11 H11 O1A 0.91(3) 1.86(3) 2.763(3) 171(3) 3_666
N1 H1 N16 0.80(3) 2.40(3) 2.824(3) 114(2) 3_666
O1A H1A N7 0.86(3) 1.86(3) 2.698(3) 166(3) .
N1 H1 O1A 0.80(3) 2.46(3) 3.153(3) 145(3) .

loop_
_geom_torsion_atom_site_label_1
_geom_torsion_atom_site_label_2
_geom_torsion_atom_site_label_3
_geom_torsion_atom_site_label_4
_geom_torsion
_geom_torsion_site_symmetry_1
_geom_torsion_site_symmetry_4
C5 N1 C2 C3 0.5(3) . .
C5 N1 C2 C18 -177.5(2) . 3_666
N1 C2 C3 O19 -178.9(2) . .
C18 C2 C3 O19 -0.8(4) 3_666 .
N1 C2 C3 C4 -0.5(3) . .
C18 C2 C3 C4 177.6(2) 3_666 .
O19 C3 C4 O21 -3.9(4) . .
C2 C3 C4 O21 177.8(3) . .
O19 C3 C4 C5 178.6(2) . .
C2 C3 C4 C5 0.2(3) . .
C2 N1 C5 C4 -0.4(3) . .
C2 N1 C5 C6 -178.6(2) . .
O21 C4 C5 N1 -177.8(2) . .
C3 C4 C5 N1 0.1(3) . .
O21 C4 C5 C6 0.4(4) . .
C3 C4 C5 C6 178.3(2) . .
N1 C5 C6 N7 0.4(4) . .
C4 C5 C6 N7 -177.5(2) . .
C5 C6 N7 N8 177.3(2) . .
C6 N7 N8 C9 -176.2(2) . .
N7 N8 C9 C10 176.33(19) . .
N8 C9 C10 N11 177.6(2) . .
N8 C9 C10 C14 -8.0(4) . .
C14 C10 N11 C12 1.0(3) . .
C9 C10 N11 C12 176.8(2) . .
C10 N11 C12 C13 -0.9(3) . .
C10 N11 C12 C15 178.5(2) . .
N11 C12 C13 O25 -174.7(2) . .
C15 C12 C13 O25 5.9(4) . .
N11 C12 C13 C14 0.4(3) . .
C15 C12 C13 C14 -179.0(2) . .
O25 C13 C14 O23 0.8(4) . .
C12 C13 C14 O23 -173.9(2) . .
O25 C13 C14 C10 175.0(2) . .
C12 C13 C14 C10 0.3(3) . .
N11 C10 C14 O23 173.2(2) . .
C9 C10 C14 O23 -1.7(4) . .
N11 C10 C14 C13 -0.8(3) . .
C9 C10 C14 C13 -175.6(2) . .
N11 C12 C15 N16 3.6(4) . .
C13 C12 C15 N16 -177.2(3) . .
C12 C15 N16 N17 -178.2(3) . .
C15 N16 N17 C18 -178.4(3) . .
N16 N17 C18 C2 2.7(5) . 3_666
C4 C3 O19 C20 94.1(3) . .
C2 C3 O19 C20 -87.8(3) . .
C3 C4 O21 C22 15.8(4) . .
C5 C4 O21 C22 -166.9(2) . .
C13 C14 O23 C24 -112.9(3) . .
C10 C14 O23 C24 74.2(3) . .
C14 C13 O25 C26 52.8(4) . .
C12 C13 O25 C26 -133.3(3) . .
